data_8104482
loop_
_publ_author_name
'Heinemann, F.'
'Schmidt, H.'
'Thiery, D.'
'Peters, K.'

_publ_section_title
;
 Crystal structure of tungsten hexacarbonyl
;
_journal_name_full 'Zeitschrift fuer Kristallographie (149,1979-)'
_journal_page_first 123
_journal_page_last 124
_journal_volume 198
_journal_year 1992
_chemical_formula_sum 'C6 O6 W'
_chemical_name_systematic 'W (C O)6'
_space_group_IT_number 62
_symmetry_space_group_name_Hall '-P 2ac 2n'
_symmetry_space_group_name_H-M 'P n m a'
_cell_angle_alpha 90
_cell_angle_beta 90
_cell_angle_gamma 90
_cell_formula_units_Z 4
_cell_length_a 11.944
_cell_length_b 11.37
_cell_length_c 6.459
_cell_volume 877.153
_citation_journal_id_ASTM ZEKRDZ
_cod_data_source_file Heinemann_ZEKRDZ_1992_1488.cif
_cod_data_source_block C6O6W1
_cod_original_cell_volume 877.1534
_cod_original_formula_sum 'C6 O6 W1'
_cod_database_code 8104482

loop_
_symmetry_equiv_pos_as_xyz
x,y,z
-x+1/2,-y,z+1/2
x+1/2,-y+1/2,-z+1/2
-x,y+1/2,-z
-x,-y,-z
x-1/2,y,-z-1/2
-x-1/2,y-1/2,z-1/2
x,-y-1/2,z

loop_
_atom_site_label
_atom_site_type_symbol
_atom_site_fract_x
_atom_site_fract_y
_atom_site_fract_z
_atom_site_occupancy
_atom_site_U_iso_or_equiv
C3 C+2 0.22637 0.12328 0.9378 1 0.0
O3 O-2 0.28166 0.05112 0.871 1 0.0
O2 O-2 -0.0317 0.05376 1.2527 1 0.0
W1 W 0.12723 0.25 0.06302 1 0.0
C1 C+2 0.0334 0.25 0.8012 1 0.0
O1 O-2 -0.01827 0.25 0.6538 1 0.0
C4 C+2 0.2218 0.25 0.3226 1 0.0
C2 C+2 0.02626 0.12465 1.1824 1 0.0
O4 O-2 0.27418 0.25 0.4732 1 0.0
